data_7057200
loop_
_publ_author_name
'Correa, Rodrigo S.'
'Freire, Vit\'oria'
'Barbosa, Mar\'ilia I. F.'
'Bezerra, Daniel P.'
'Bomfim, Larissa M.'
'Moreira, Diogo R. M.'
'Soares, Milena B. P.'
'Ellena, Javier'
'Batista, Alzir A.'

_publ_section_title
;
 Ru(ii)--thyminate complexes: new metallodrug candidates against tumor
 cells
;
_journal_issue 9
_journal_name_full 'New Journal of Chemistry'
_journal_page_first 6794
_journal_paper_doi 10.1039/C7NJ04368F
_journal_volume 42
_journal_year 2018
_chemical_formula_moiety 'C51 H43 N4 O2 P2 Ru, F6 P'
_chemical_formula_sum 'C51 H43 F6 N4 O2 P3 Ru'
_chemical_formula_weight 1051.87
_chemical_name_common timcwbipy
_space_group_crystal_system triclinic
_space_group_IT_number 2
_space_group_name_Hall '-P 1'
_space_group_name_H-M_alt 'P -1'
_symmetry_space_group_name_Hall '-P 1'
_symmetry_space_group_name_H-M 'P -1'
_atom_sites_solution_hydrogens geom
_audit_update_record
;
2018-03-22 deposited with the CCDC.
2018-03-26 downloaded from the CCDC.
;
_cell_angle_alpha 81.323(3)
_cell_angle_beta 70.114(4)
_cell_angle_gamma 75.816(3)
_cell_formula_units_Z 2
_cell_length_a 13.1070(11)
_cell_length_b 13.7330(7)
_cell_length_c 14.6080(9)
_cell_measurement_reflns_used 3005
_cell_measurement_temperature 293(2)
_cell_measurement_theta_max 26
_cell_measurement_theta_min 3.233
_cell_measurement_wavelength 0.71073
_cell_volume 2390.7(3)
_computing_cell_refinement 'HKL Scalepack (Otwinowski & Minor 1997)'
_computing_data_collection 'Collect (Bruker AXS BV, 1997-2004)'
_computing_data_reduction 'HKL Denzo and Scalepack (Otwinowski & Minor 1997)'
_computing_molecular_graphics 'Olex2 (Dolomanov et al., 2009)'
_computing_publication_material 'Olex2 (Dolomanov et al., 2009)'
_computing_structure_refinement 'ShelXL (Sheldrick, 2015)'
_computing_structure_solution 'SHELXS97 (Sheldrick, 2008)'
_diffrn_ambient_temperature 293(2)
_diffrn_detector_area_resol_mean 9
_diffrn_measured_fraction_theta_full 0.995
_diffrn_measured_fraction_theta_max 0.995
_diffrn_measurement_device '95mm CCD camera on \k-goniostat'
_diffrn_measurement_device_type KappaCCD
_diffrn_measurement_method 'CCD rotation images, thick slices'
_diffrn_radiation_type MoK\a
_diffrn_radiation_wavelength 0.71073
_diffrn_reflns_av_R_equivalents 0.0234
_diffrn_reflns_av_unetI/netI 0.0427
_diffrn_reflns_Laue_measured_fraction_full 0.995
_diffrn_reflns_Laue_measured_fraction_max 0.995
_diffrn_reflns_limit_h_max 16
_diffrn_reflns_limit_h_min -16
_diffrn_reflns_limit_k_max 16
_diffrn_reflns_limit_k_min -17
_diffrn_reflns_limit_l_max 18
_diffrn_reflns_limit_l_min -18
_diffrn_reflns_number 18047
_diffrn_reflns_point_group_measured_fraction_full 0.995
_diffrn_reflns_point_group_measured_fraction_max 0.995
_diffrn_reflns_theta_full 25.242
_diffrn_reflns_theta_max 26.369
_diffrn_reflns_theta_min 2.919
_exptl_absorpt_coefficient_mu 0.497
_exptl_absorpt_correction_T_max 0.939
_exptl_absorpt_correction_T_min 0.862
_exptl_absorpt_correction_type gaussian
_exptl_absorpt_process_details
;
   P. Coppens, L. Leiserowitz, D Rabinovich, Acta Cryst.
   (1965), 18, 1035-1038
;
_exptl_crystal_colour red
_exptl_crystal_colour_primary red
_exptl_crystal_density_diffrn 1.461
_exptl_crystal_density_method 'not measured'
_exptl_crystal_description prism
_exptl_crystal_F_000 1072
_exptl_crystal_size_max 0.35
_exptl_crystal_size_mid 0.3
_exptl_crystal_size_min 0.13
_refine_diff_density_max 1.087
_refine_diff_density_min -0.837
_refine_diff_density_rms 0.078
_refine_ls_extinction_method none
_refine_ls_goodness_of_fit_ref 1.027
_refine_ls_hydrogen_treatment constr
_refine_ls_matrix_type full
_refine_ls_number_parameters 638
_refine_ls_number_reflns 9744
_refine_ls_number_restraints 197
_refine_ls_restrained_S_all 1.144
_refine_ls_R_factor_all 0.0591
_refine_ls_R_factor_gt 0.0489
_refine_ls_shift/su_max 0.001
_refine_ls_shift/su_mean 0.000
_refine_ls_structure_factor_coef Fsqd
_refine_ls_weighting_details 'w=1/[\s^2^(Fo^2^)+(0.1031P)^2^] where P=(Fo^2^+2Fc^2^)/3'
_refine_ls_weighting_scheme calc
_refine_ls_wR_factor_gt 0.1351
_refine_ls_wR_factor_ref 0.1432
_reflns_Friedel_coverage 0.000
_reflns_number_gt 7990
_reflns_number_total 9744
_reflns_threshold_expression 'I > 2\s(I)'
_cod_data_source_file c7nj04368f2.cif
_cod_data_source_block shelx
_cod_depositor_comments 'Adding full bibliography for 7057200--7057201.cif.'
_cod_database_code 7057200
_shelx_space_group_comment
;
The symmetry employed for this shelxl refinement is uniquely defined
by the following loop, which should always be used as a source of
symmetry information in preference to the above space-group names.
They are only intended as comments.
;
_olex2_refinement_description
;
1. Fixed Uiso
 At 1.2 times of:
  All C(H) groups, All N(H) groups
 At 1.5 times of:
  All C(H,H,H) groups
2. Restrained distances
 P3-F3 \\sim P3-F4 \\sim P3-F5 \\sim P3-F6 \\sim P3-F7 \\sim P3-F8
 with sigma of 0.02
 F3-F4 \\sim F3-F6 \\sim F3-F7 \\sim F3-F8 \\sim F5-F4 \\sim F5-F6 \\sim F5-F7
\\sim F5-F8 \\sim F6-F3 \\sim F6-F5
 \\sim F4-F5 \\sim F4-F3
 with sigma of 0.04
 F3-F5 \\sim F4-F6 \\sim F8-F7
 with sigma of 0.05
 P4-F1 \\sim P4-F2 \\sim P4-F11
 with sigma of 0.02
 F1-F2 \\sim F1-F11 \\sim F2-F1
 with sigma of 0.04
3. Uiso/Uaniso restraints and constraints
P3 \\sim F3 \\sim F4 \\sim F5 \\sim F6 \\sim F7 \\sim F8: within 2A with sigma
of 0.04 and sigma for terminal atoms of 0.08
P4 \\sim F1 \\sim F2 \\sim F11: within 2A with sigma of 0.04 and sigma for
terminal atoms of 0.08
4. Rigid body (RIGU) restrains
 P3, F3, F4, F5, F6, F7, F8
 with sigma for 1-2 distances of 0.004 and sigma for 1-3 distances of 0.004
 P4, F1, F2, F11
 with sigma for 1-2 distances of 0.004 and sigma for 1-3 distances of 0.004
5. Others
 Fixed Sof: P3(0.5) F3(0.5) F4(0.5) F5(0.5) F6(0.5) F7(0.5) F8(0.5)
6.a Aromatic/amide H refined with riding coordinates:
 N1(H1), C7(H7), C132(H132), C6(H6), C112(H112), C232(H232), C212(H212),
 C136(H136), C236(H236), C133(H133), C213(H213), C226(H226), C134(H134),
 C126(H126), C16(H16), C222(H222), C116(H116), C15(H15), C9(H9), C114(H114),
 C216(H216), C235(H235), C8(H8), C233(H233), C234(H234), C123(H123), C125(H125),
  C215(H215), C135(H135), C13(H13), C113(H113), C214(H214), C224(H224),
 C115(H115), C10(H10), C223(H223), C124(H124), C225(H225), C122(H122), C14(H14)
6.b Idealised Me refined as rotating group:
 C51(H51A,H51B,H51C)
;
_olex2_submission_special_instructions 'No special instructions were received'

loop_
_space_group_symop_operation_xyz
'x, y, z'
'-x, -y, -z'

loop_
_atom_site_label
_atom_site_type_symbol
_atom_site_fract_x
_atom_site_fract_y
_atom_site_fract_z
_atom_site_U_iso_or_equiv
_atom_site_adp_type
_atom_site_occupancy
_atom_site_site_symmetry_order
_atom_site_calc_flag
_atom_site_refinement_flags_posn
_atom_site_refinement_flags_adp
_atom_site_refinement_flags_occupancy
_atom_site_disorder_assembly
_atom_site_disorder_group
Ru1 Ru 0.24979(2) 0.24815(2) 0.27463(2) 0.03490(10) Uani 1 1 d . . . . .
P1 P 0.17506(6) 0.36946(5) 0.16617(5) 0.03776(17) Uani 1 1 d . . . . .
P2 P 0.34100(6) 0.12762(5) 0.37527(5) 0.03841(17) Uani 1 1 d . . . . .
O2 O 0.37188(17) 0.04924(16) 0.08946(15) 0.0497(5) Uani 1 1 d . . . . .
O4 O 0.39177(15) 0.31780(15) 0.21725(14) 0.0406(4) Uani 1 1 d . . . . .
N2 N 0.14819(19) 0.31700(18) 0.39743(17) 0.0430(5) Uani 1 1 d . . . . .
N4 N 0.1150(2) 0.18331(19) 0.31154(18) 0.0442(5) Uani 1 1 d . . . . .
N3 N 0.38359(18) 0.18601(17) 0.15377(16) 0.0380(5) Uani 1 1 d . . . . .
N1 N 0.5309(2) 0.1097(2) 0.02838(19) 0.0536(7) Uani 1 1 d . . . . .
H1 H 0.5614 0.0611 -0.0093 0.064 Uiso 1 1 calc R . . . .
C2 C 0.4250(2) 0.1123(2) 0.0913(2) 0.0436(6) Uani 1 1 d . . . . .
C4 C 0.4423(2) 0.2560(2) 0.15076(19) 0.0387(6) Uani 1 1 d . . . . .
C221 C 0.2914(2) 0.1514(2) 0.5051(2) 0.0458(7) Uani 1 1 d . . . . .
C7 C 0.1787(3) 0.3790(2) 0.4410(2) 0.0532(8) Uani 1 1 d . . . . .
H7 H 0.2451 0.4000 0.4091 0.064 Uiso 1 1 calc R . . . .
C131 C 0.1744(3) 0.5026(2) 0.1724(2) 0.0454(7) Uani 1 1 d . . . . .
C111 C 0.2522(3) 0.3472(2) 0.0381(2) 0.0480(7) Uani 1 1 d . . . . .
C121 C 0.0289(3) 0.3802(2) 0.1796(2) 0.0468(7) Uani 1 1 d . . . . .
C5 C 0.5484(2) 0.2578(2) 0.0806(2) 0.0475(7) Uani 1 1 d . . . . .
C231 C 0.3357(2) -0.0054(2) 0.3812(2) 0.0439(6) Uani 1 1 d . . . . .
C132 C 0.2464(3) 0.5292(2) 0.2108(2) 0.0556(8) Uani 1 1 d . . . . .
H132 H 0.2959 0.4794 0.2339 0.067 Uiso 1 1 calc R . . . .
C11 C 0.0511(2) 0.2865(2) 0.4440(2) 0.0512(7) Uani 1 1 d . . . . .
C6 C 0.5895(3) 0.1801(3) 0.0231(2) 0.0570(8) Uani 1 1 d . . . . .
H6 H 0.6604 0.1747 -0.0216 0.068 Uiso 1 1 calc R . . . .
C211 C 0.4900(2) 0.1242(2) 0.3309(2) 0.0480(7) Uani 1 1 d . . . . .
C12 C 0.0302(3) 0.2144(3) 0.3929(2) 0.0527(7) Uani 1 1 d . . . . .
C112 C 0.2516(3) 0.2599(3) 0.0014(2) 0.0628(9) Uani 1 1 d . . . . .
H112 H 0.2068 0.2163 0.0398 0.075 Uiso 1 1 calc R . . . .
C232 C 0.3152(3) -0.0400(3) 0.3054(3) 0.0573(8) Uani 1 1 d . . . . .
H232 H 0.2980 0.0054 0.2562 0.069 Uiso 1 1 calc R . . . .
C212 C 0.5312(3) 0.2066(3) 0.3341(2) 0.0566(8) Uani 1 1 d . . . . .
H212 H 0.4832 0.2628 0.3647 0.068 Uiso 1 1 calc R . . . .
C136 C 0.1029(3) 0.5796(3) 0.1362(3) 0.0590(8) Uani 1 1 d . . . . .
H136 H 0.0549 0.5633 0.1093 0.071 Uiso 1 1 calc R . . . .
C236 C 0.3607(3) -0.0744(2) 0.4541(2) 0.0519(7) Uani 1 1 d . . . . .
H236 H 0.3744 -0.0523 0.5051 0.062 Uiso 1 1 calc R . . . .
C133 C 0.2445(3) 0.6306(3) 0.2149(3) 0.0696(10) Uani 1 1 d . . . . .
H133 H 0.2923 0.6478 0.2415 0.084 Uiso 1 1 calc R . . . .
C213 C 0.6435(3) 0.2067(4) 0.2921(3) 0.0750(11) Uani 1 1 d . . . . .
H213 H 0.6709 0.2610 0.2980 0.090 Uiso 1 1 calc R . . . .
C226 C 0.3443(3) 0.1972(3) 0.5488(3) 0.0622(9) Uani 1 1 d . . . . .
H226 H 0.4129 0.2125 0.5132 0.075 Uiso 1 1 calc R . . . .
C134 C 0.1730(4) 0.7050(3) 0.1801(3) 0.0711(11) Uani 1 1 d . . . . .
H134 H 0.1719 0.7723 0.1835 0.085 Uiso 1 1 calc R . . . .
C126 C -0.0479(3) 0.4159(3) 0.2662(3) 0.0571(8) Uani 1 1 d . . . . .
H126 H -0.0230 0.4290 0.3147 0.069 Uiso 1 1 calc R . . . .
C16 C 0.1011(3) 0.1211(3) 0.2558(3) 0.0556(8) Uani 1 1 d . . . . .
H16 H 0.1582 0.1008 0.1994 0.067 Uiso 1 1 calc R . . . .
C222 C 0.1904(3) 0.1268(3) 0.5618(2) 0.0559(8) Uani 1 1 d . . . . .
H222 H 0.1548 0.0944 0.5341 0.067 Uiso 1 1 calc R . . . .
C116 C 0.3203(3) 0.4088(3) -0.0203(3) 0.0624(9) Uani 1 1 d . . . . .
H116 H 0.3219 0.4673 0.0036 0.075 Uiso 1 1 calc R . . . .
C15 C 0.0035(3) 0.0867(3) 0.2809(3) 0.0752(11) Uani 1 1 d . . . . .
H15 H -0.0045 0.0437 0.2415 0.090 Uiso 1 1 calc R . . . .
C9 C 0.0147(4) 0.3841(3) 0.5774(3) 0.0758(12) Uani 1 1 d . . . . .
H9 H -0.0304 0.4072 0.6377 0.091 Uiso 1 1 calc R . . . .
C114 C 0.3855(4) 0.2997(4) -0.1510(3) 0.0864(14) Uani 1 1 d . . . . .
H114 H 0.4296 0.2841 -0.2140 0.104 Uiso 1 1 calc R . . . .
C51 C 0.6054(3) 0.3425(3) 0.0739(3) 0.0662(10) Uani 1 1 d . . . . .
H51A H 0.5652 0.4038 0.0505 0.099 Uiso 1 1 calc GR . . . .
H51B H 0.6796 0.3274 0.0296 0.099 Uiso 1 1 calc GR . . . .
H51C H 0.6077 0.3504 0.1373 0.099 Uiso 1 1 calc GR . . . .
C216 C 0.5648(3) 0.0424(3) 0.2819(3) 0.0614(9) Uani 1 1 d . . . . .
H216 H 0.5397 -0.0147 0.2800 0.074 Uiso 1 1 calc R . . . .
C235 C 0.3655(3) -0.1759(2) 0.4518(3) 0.0590(8) Uani 1 1 d . . . . .
H235 H 0.3825 -0.2214 0.5011 0.071 Uiso 1 1 calc R . . . .
C8 C 0.1150(3) 0.4129(3) 0.5317(3) 0.0683(10) Uani 1 1 d . . . . .
H8 H 0.1392 0.4542 0.5614 0.082 Uiso 1 1 calc R . . . .
C233 C 0.3203(4) -0.1412(3) 0.3030(3) 0.0711(10) Uani 1 1 d . . . . .
H233 H 0.3070 -0.1636 0.2520 0.085 Uiso 1 1 calc R . . . .
C234 C 0.3452(3) -0.2101(3) 0.3770(3) 0.0653(9) Uani 1 1 d . . . . .
H234 H 0.3481 -0.2783 0.3759 0.078 Uiso 1 1 calc R . . . .
C123 C -0.1240(4) 0.3735(5) 0.1283(4) 0.113(2) Uani 1 1 d . . . . .
H123 H -0.1497 0.3575 0.0816 0.135 Uiso 1 1 calc R . . . .
C125 C -0.1612(3) 0.4322(3) 0.2817(3) 0.0705(10) Uani 1 1 d . . . . .
H125 H -0.2114 0.4577 0.3394 0.085 Uiso 1 1 calc R . . . .
C215 C 0.6752(3) 0.0454(4) 0.2364(3) 0.0775(12) Uani 1 1 d . . . . .
H215 H 0.7233 -0.0084 0.2018 0.093 Uiso 1 1 calc R . . . .
C135 C 0.1027(3) 0.6795(3) 0.1399(3) 0.0684(10) Uani 1 1 d . . . . .
H135 H 0.0550 0.7298 0.1153 0.082 Uiso 1 1 calc R . . . .
C13 C -0.0676(3) 0.1787(3) 0.4207(3) 0.0757(11) Uani 1 1 d . . . . .
H13 H -0.1238 0.1978 0.4780 0.091 Uiso 1 1 calc R . . . .
C113 C 0.3186(4) 0.2376(3) -0.0937(3) 0.0820(13) Uani 1 1 d . . . . .
H113 H 0.3174 0.1793 -0.1181 0.098 Uiso 1 1 calc R . . . .
C214 C 0.7138(3) 0.1273(4) 0.2422(3) 0.0834(14) Uani 1 1 d . . . . .
H214 H 0.7883 0.1289 0.2120 0.100 Uiso 1 1 calc R . . . .
C224 C 0.1948(4) 0.1974(4) 0.7002(3) 0.0851(13) Uani 1 1 d . . . . .
H224 H 0.1623 0.2139 0.7647 0.102 Uiso 1 1 calc R . . . .
C115 C 0.3875(4) 0.3858(4) -0.1148(3) 0.0819(12) Uani 1 1 d . . . . .
H115 H 0.4334 0.4285 -0.1531 0.098 Uiso 1 1 calc R . . . .
C10 C -0.0175(3) 0.3223(3) 0.5339(3) 0.0707(11) Uani 1 1 d . . . . .
H10 H -0.0855 0.3035 0.5639 0.085 Uiso 1 1 calc R . . . .
C223 C 0.1420(3) 0.1495(3) 0.6581(3) 0.0733(11) Uani 1 1 d . . . . .
H223 H 0.0744 0.1327 0.6946 0.088 Uiso 1 1 calc R . . . .
C124 C -0.1985(3) 0.4108(4) 0.2124(3) 0.0794(12) Uani 1 1 d . . . . .
H124 H -0.2742 0.4215 0.2224 0.095 Uiso 1 1 calc R . . . .
C225 C 0.2954(4) 0.2203(4) 0.6457(3) 0.0828(13) Uani 1 1 d . . . . .
H225 H 0.3314 0.2517 0.6740 0.099 Uiso 1 1 calc R . . . .
C122 C -0.0108(4) 0.3588(4) 0.1107(3) 0.0850(14) Uani 1 1 d . . . . .
H122 H 0.0385 0.3344 0.0522 0.102 Uiso 1 1 calc R . . . .
C14 C -0.0810(3) 0.1159(4) 0.3638(4) 0.0834(13) Uani 1 1 d . . . . .
H14 H -0.1468 0.0932 0.3810 0.100 Uiso 1 1 calc R . . . .
P3 P 0.4752(4) -0.4997(3) 0.4712(3) 0.1262(19) Uani 0.5 1 d D U . A -1
F3 F 0.3581(8) -0.4522(9) 0.4771(10) 0.223(4) Uani 0.5 1 d D U . A -1
F4 F 0.5230(10) -0.4265(9) 0.3926(9) 0.193(4) Uani 0.5 1 d D U . A -1
F5 F 0.5861(9) -0.5646(11) 0.4497(12) 0.227(6) Uani 0.5 1 d D U . A -1
F6 F 0.4295(12) -0.5736(11) 0.5522(12) 0.257(7) Uani 0.5 1 d D U . A -1
F7 F 0.4585(12) -0.4117(8) 0.5367(11) 0.200(5) Uani 0.5 1 d D U . A -1
F8 F 0.4663(13) -0.5263(14) 0.3682(9) 0.297(6) Uani 0.5 1 d D U . A -1
P4 P 1.0000 0.0000 0.0000 0.1605(16) Uani 1 2 d DS TU P . .
F1 F 0.8819(7) 0.0212(10) -0.0030(7) 0.328(5) Uani 1 1 d D U . . .
F2 F 1.0403(6) 0.0478(4) -0.1032(3) 0.225(3) Uani 1 1 d D U . . .
F11 F 0.9646(8) 0.0984(4) 0.0435(4) 0.276(4) Uani 1 1 d D U . . .

loop_
_atom_site_aniso_label
_atom_site_aniso_U_11
_atom_site_aniso_U_22
_atom_site_aniso_U_33
_atom_site_aniso_U_23
_atom_site_aniso_U_13
_atom_site_aniso_U_12
Ru1 0.03162(14) 0.04004(15) 0.03213(14) -0.00720(9) -0.00681(9) -0.00779(9)
P1 0.0403(4) 0.0396(4) 0.0342(3) -0.0054(3) -0.0121(3) -0.0077(3)
P2 0.0345(4) 0.0416(4) 0.0373(4) -0.0042(3) -0.0099(3) -0.0059(3)
O2 0.0496(11) 0.0536(12) 0.0460(11) -0.0185(9) -0.0033(9) -0.0186(10)
O4 0.0362(10) 0.0451(11) 0.0405(10) -0.0095(8) -0.0072(8) -0.0118(8)
N2 0.0391(12) 0.0475(13) 0.0359(12) -0.0073(10) -0.0090(10) 0.0015(10)
N4 0.0385(12) 0.0499(14) 0.0445(13) 0.0033(11) -0.0135(10) -0.0131(10)
N3 0.0347(11) 0.0445(12) 0.0334(11) -0.0100(10) -0.0042(9) -0.0107(9)
N1 0.0443(14) 0.0613(16) 0.0494(14) -0.0231(13) 0.0016(12) -0.0122(12)
C2 0.0420(15) 0.0489(16) 0.0368(14) -0.0107(12) -0.0069(12) -0.0074(12)
C4 0.0370(13) 0.0416(14) 0.0368(13) -0.0051(11) -0.0112(11) -0.0067(11)
C221 0.0448(16) 0.0487(16) 0.0400(15) -0.0058(12) -0.0134(13) -0.0010(12)
C7 0.0577(19) 0.0520(18) 0.0472(17) -0.0143(14) -0.0178(15) 0.0018(14)
C131 0.0474(16) 0.0438(15) 0.0397(15) -0.0074(12) -0.0053(12) -0.0096(12)
C111 0.0533(17) 0.0521(17) 0.0362(14) -0.0059(13) -0.0152(13) -0.0033(14)
C121 0.0485(16) 0.0452(16) 0.0497(16) 0.0009(13) -0.0210(14) -0.0102(13)
C5 0.0429(15) 0.0566(18) 0.0406(15) -0.0071(13) -0.0028(12) -0.0187(13)
C231 0.0381(14) 0.0446(15) 0.0464(15) -0.0056(13) -0.0099(12) -0.0072(12)
C132 0.062(2) 0.0489(17) 0.0545(18) -0.0117(14) -0.0130(16) -0.0126(15)
C11 0.0401(15) 0.0566(18) 0.0421(15) -0.0005(14) -0.0043(13) 0.0024(13)
C6 0.0453(17) 0.071(2) 0.0488(17) -0.0165(16) 0.0039(14) -0.0204(15)
C211 0.0403(15) 0.0561(18) 0.0469(16) 0.0030(14) -0.0161(13) -0.0094(13)
C12 0.0395(15) 0.0598(19) 0.0495(17) 0.0047(14) -0.0063(13) -0.0098(13)
C112 0.086(3) 0.060(2) 0.0449(17) -0.0131(15) -0.0225(17) -0.0111(18)
C232 0.070(2) 0.0515(18) 0.0507(18) -0.0024(15) -0.0199(17) -0.0141(16)
C212 0.0532(18) 0.069(2) 0.0536(18) 0.0070(16) -0.0228(15) -0.0220(16)
C136 0.060(2) 0.0511(18) 0.059(2) 0.0004(15) -0.0135(16) -0.0095(15)
C236 0.0514(17) 0.0522(18) 0.0545(18) -0.0024(14) -0.0204(15) -0.0108(14)
C133 0.074(2) 0.057(2) 0.078(2) -0.0236(19) -0.010(2) -0.0224(19)
C213 0.068(2) 0.102(3) 0.070(2) 0.022(2) -0.035(2) -0.044(2)
C226 0.060(2) 0.079(2) 0.0527(19) -0.0118(17) -0.0220(16) -0.0124(17)
C134 0.082(3) 0.0468(19) 0.068(2) -0.0131(17) 0.002(2) -0.0158(18)
C126 0.0441(17) 0.073(2) 0.0543(18) -0.0126(16) -0.0164(15) -0.0061(15)
C16 0.0564(19) 0.0599(19) 0.0606(19) -0.0002(16) -0.0241(16) -0.0250(16)
C222 0.0549(19) 0.0582(19) 0.0458(17) -0.0012(15) -0.0088(15) -0.0075(15)
C116 0.060(2) 0.067(2) 0.0489(18) -0.0104(16) -0.0018(16) -0.0108(17)
C15 0.076(3) 0.079(3) 0.089(3) 0.007(2) -0.039(2) -0.038(2)
C9 0.082(3) 0.072(2) 0.0454(19) -0.0187(18) -0.0001(19) 0.014(2)
C114 0.086(3) 0.112(4) 0.0420(19) -0.023(2) -0.007(2) 0.006(3)
C51 0.056(2) 0.082(3) 0.063(2) -0.0145(19) -0.0013(17) -0.0381(19)
C216 0.0475(18) 0.061(2) 0.065(2) -0.0004(17) -0.0120(16) -0.0026(15)
C235 0.063(2) 0.0451(17) 0.068(2) 0.0067(16) -0.0257(18) -0.0110(15)
C8 0.082(3) 0.062(2) 0.0517(19) -0.0224(17) -0.0208(19) 0.0109(19)
C233 0.092(3) 0.063(2) 0.071(2) -0.0140(19) -0.034(2) -0.022(2)
C234 0.074(2) 0.0442(18) 0.077(2) -0.0074(17) -0.020(2) -0.0156(16)
C123 0.073(3) 0.201(6) 0.092(3) -0.023(4) -0.047(3) -0.043(4)
C125 0.0479(19) 0.081(3) 0.076(3) -0.008(2) -0.0144(18) -0.0070(18)
C215 0.0434(19) 0.092(3) 0.075(3) 0.004(2) -0.0080(18) 0.0032(19)
C135 0.066(2) 0.0471(19) 0.071(2) 0.0011(17) -0.0028(19) -0.0031(16)
C13 0.0431(19) 0.095(3) 0.077(3) 0.010(2) -0.0044(18) -0.0230(19)
C113 0.108(3) 0.081(3) 0.059(2) -0.032(2) -0.033(2) 0.001(2)
C214 0.0391(19) 0.126(4) 0.077(3) 0.021(3) -0.0174(19) -0.020(2)
C224 0.094(3) 0.103(3) 0.044(2) -0.017(2) -0.018(2) 0.006(3)
C115 0.075(3) 0.101(3) 0.052(2) -0.005(2) 0.0019(19) -0.018(2)
C10 0.055(2) 0.074(2) 0.053(2) -0.0034(18) 0.0074(16) 0.0050(18)
C223 0.066(2) 0.080(3) 0.049(2) 0.0009(19) -0.0012(18) 0.001(2)
C124 0.047(2) 0.110(3) 0.086(3) 0.010(3) -0.028(2) -0.026(2)
C225 0.098(3) 0.102(3) 0.054(2) -0.024(2) -0.036(2) -0.004(3)
C122 0.064(2) 0.142(4) 0.060(2) -0.022(3) -0.024(2) -0.028(3)
C14 0.060(2) 0.104(3) 0.095(3) 0.015(3) -0.025(2) -0.046(2)
P3 0.129(4) 0.0478(12) 0.140(4) -0.010(2) 0.033(2) -0.0133(18)
F3 0.164(7) 0.203(9) 0.256(11) 0.019(8) -0.003(6) -0.068(6)
F4 0.180(9) 0.156(7) 0.184(8) 0.019(6) 0.016(6) -0.053(6)
F5 0.110(6) 0.181(9) 0.262(11) 0.026(7) 0.075(5) -0.016(6)
F6 0.218(11) 0.156(8) 0.287(11) 0.066(8) 0.044(8) -0.066(8)
F7 0.177(10) 0.116(6) 0.256(10) -0.021(6) -0.016(8) -0.010(7)
F8 0.272(12) 0.279(13) 0.285(10) -0.047(9) 0.003(8) -0.072(10)
P4 0.215(4) 0.117(2) 0.0827(15) -0.0245(14) 0.048(2) -0.039(2)
F1 0.263(7) 0.459(15) 0.218(8) -0.022(8) -0.027(7) -0.067(8)
F2 0.292(7) 0.184(5) 0.109(3) 0.004(3) 0.042(4) -0.048(5)
F11 0.439(11) 0.149(4) 0.155(4) -0.051(4) 0.021(5) -0.047(6)

loop_
_atom_type_symbol
_atom_type_description
_atom_type_scat_dispersion_real
_atom_type_scat_dispersion_imag
_atom_type_scat_source
C C 0.0033 0.0016 'International Tables Vol C Tables 4.2.6.8 and 6.1.1.4'
H H 0.0000 0.0000 'International Tables Vol C Tables 4.2.6.8 and 6.1.1.4'
F F 0.0171 0.0103 'International Tables Vol C Tables 4.2.6.8 and 6.1.1.4'
N N 0.0061 0.0033 'International Tables Vol C Tables 4.2.6.8 and 6.1.1.4'
O O 0.0106 0.0060 'International Tables Vol C Tables 4.2.6.8 and 6.1.1.4'
P P 0.1023 0.0942 'International Tables Vol C Tables 4.2.6.8 and 6.1.1.4'
Ru Ru -1.2594 0.8363 'International Tables Vol C Tables 4.2.6.8 and 6.1.1.4'

loop_
_exptl_crystal_face_index_h
_exptl_crystal_face_index_k
_exptl_crystal_face_index_l
_exptl_crystal_face_perp_dist
5 0 6 0.057
-5 0 -6 0.081
3 13 2 0.192
-3 -13 -2 0.171
-7 0 8 0.15
9 0 -10 0.151
-1 2 2 0.175
-13 -9 10 0.145
2 -5 -4 0.181
3 3 -2 0.162
-2 0 -1 0.107
19 1 12 0.091

loop_
_geom_angle_atom_site_label_1
_geom_angle_atom_site_label_2
_geom_angle_atom_site_label_3
_geom_angle
_geom_angle_site_symmetry_1
_geom_angle_site_symmetry_3
P1 Ru1 P2 175.04(2) . .
P1 Ru1 C4 86.81(6) . .
P2 Ru1 C4 88.27(6) . .
O4 Ru1 P1 84.81(6) . .
O4 Ru1 P2 90.60(6) . .
O4 Ru1 C4 29.75(8) . .
N2 Ru1 P1 94.58(7) . .
N2 Ru1 P2 88.57(7) . .
N2 Ru1 O4 107.25(9) . .
N2 Ru1 N4 77.92(10) . .
N2 Ru1 N3 167.46(9) . .
N2 Ru1 C4 136.80(9) . .
N4 Ru1 P1 89.93(7) . .
N4 Ru1 P2 94.49(7) . .
N4 Ru1 O4 172.87(8) . .
N4 Ru1 N3 113.74(9) . .
N4 Ru1 C4 145.28(9) . .
N3 Ru1 P1 90.20(7) . .
N3 Ru1 P2 85.95(7) . .
N3 Ru1 O4 61.59(8) . .
N3 Ru1 C4 31.84(8) . .
C131 P1 Ru1 117.43(10) . .
C111 P1 Ru1 111.94(10) . .
C111 P1 C131 103.18(14) . .
C121 P1 Ru1 116.88(10) . .
C121 P1 C131 99.53(14) . .
C121 P1 C111 106.17(14) . .
C221 P2 Ru1 115.04(10) . .
C231 P2 Ru1 118.87(10) . .
C231 P2 C221 101.72(14) . .
C211 P2 Ru1 110.13(10) . .
C211 P2 C221 107.21(14) . .
C211 P2 C231 102.58(14) . .
C4 O4 Ru1 93.48(16) . .
C7 N2 Ru1 123.5(2) . .
C7 N2 C11 118.8(3) . .
C11 N2 Ru1 117.1(2) . .
C12 N4 Ru1 116.5(2) . .
C16 N4 Ru1 124.2(2) . .
C16 N4 C12 118.9(3) . .
C2 N3 Ru1 146.34(19) . .
C2 N3 C4 121.3(2) . .
C4 N3 Ru1 92.38(16) . .
C2 N1 H1 118.5 . .
C6 N1 H1 118.5 . .
C6 N1 C2 123.0(3) . .
O2 C2 N3 123.0(3) . .
O2 C2 N1 120.7(3) . .
N3 C2 N1 116.3(3) . .
O4 C4 Ru1 56.76(13) . .
O4 C4 N3 112.5(2) . .
O4 C4 C5 125.2(3) . .
N3 C4 Ru1 55.78(13) . .
N3 C4 C5 122.3(2) . .
C5 C4 Ru1 178.0(2) . .
C226 C221 P2 124.5(2) . .
C226 C221 C222 118.0(3) . .
C222 C221 P2 117.4(2) . .
N2 C7 H7 118.8 . .
N2 C7 C8 122.4(3) . .
C8 C7 H7 118.8 . .
C132 C131 P1 121.1(2) . .
C132 C131 C136 118.3(3) . .
C136 C131 P1 120.6(2) . .
C112 C111 P1 119.5(3) . .
C116 C111 P1 121.8(3) . .
C116 C111 C112 118.4(3) . .
C126 C121 P1 116.5(2) . .
C122 C121 P1 125.6(3) . .
C122 C121 C126 117.8(3) . .
C4 C5 C51 120.3(3) . .
C6 C5 C4 114.7(3) . .
C6 C5 C51 125.0(3) . .
C232 C231 P2 118.9(2) . .
C236 C231 P2 122.1(2) . .
C236 C231 C232 118.7(3) . .
C131 C132 H132 119.9 . .
C131 C132 C133 120.2(4) . .
C133 C132 H132 119.9 . .
N2 C11 C12 113.9(3) . .
N2 C11 C10 120.5(3) . .
C10 C11 C12 125.6(3) . .
N1 C6 H6 118.9 . .
C5 C6 N1 122.2(3) . .
C5 C6 H6 118.9 . .
C212 C211 P2 121.2(3) . .
C212 C211 C216 117.6(3) . .
C216 C211 P2 120.7(3) . .
N4 C12 C11 114.5(3) . .
N4 C12 C13 120.6(3) . .
C13 C12 C11 124.9(3) . .
C111 C112 H112 120.1 . .
C111 C112 C113 119.8(4) . .
C113 C112 H112 120.1 . .
C231 C232 H232 119.7 . .
C233 C232 C231 120.6(3) . .
C233 C232 H232 119.7 . .
C211 C212 H212 119.6 . .
C211 C212 C213 120.8(4) . .
C213 C212 H212 119.6 . .
C131 C136 H136 119.6 . .
C135 C136 C131 120.8(4) . .
C135 C136 H136 119.6 . .
C231 C236 H236 119.7 . .
C235 C236 C231 120.7(3) . .
C235 C236 H236 119.7 . .
C132 C133 H133 119.7 . .
C134 C133 C132 120.7(4) . .
C134 C133 H133 119.7 . .
C212 C213 H213 119.9 . .
C214 C213 C212 120.2(4) . .
C214 C213 H213 119.9 . .
C221 C226 H226 119.8 . .
C221 C226 C225 120.4(4) . .
C225 C226 H226 119.8 . .
C133 C134 H134 120.2 . .
C133 C134 C135 119.7(3) . .
C135 C134 H134 120.2 . .
C121 C126 H126 119.4 . .
C125 C126 C121 121.2(3) . .
C125 C126 H126 119.4 . .
N4 C16 H16 119.3 . .
N4 C16 C15 121.4(3) . .
C15 C16 H16 119.3 . .
C221 C222 H222 119.2 . .
C223 C222 C221 121.6(4) . .
C223 C222 H222 119.2 . .
C111 C116 H116 119.3 . .
C111 C116 C115 121.5(4) . .
C115 C116 H116 119.3 . .
C16 C15 H15 120.1 . .
C14 C15 C16 119.9(4) . .
C14 C15 H15 120.1 . .
C8 C9 H9 120.2 . .
C10 C9 H9 120.2 . .
C10 C9 C8 119.7(3) . .
C113 C114 H114 120.3 . .
C113 C114 C115 119.4(4) . .
C115 C114 H114 120.3 . .
C5 C51 H51A 109.5 . .
C5 C51 H51B 109.5 . .
C5 C51 H51C 109.5 . .
H51A C51 H51B 109.5 . .
H51A C51 H51C 109.5 . .
H51B C51 H51C 109.5 . .
C211 C216 H216 119.5 . .
C215 C216 C211 121.0(4) . .
C215 C216 H216 119.5 . .
C236 C235 H235 119.7 . .
C234 C235 C236 120.6(3) . .
C234 C235 H235 119.7 . .
C7 C8 H8 120.7 . .
C9 C8 C7 118.5(4) . .
C9 C8 H8 120.7 . .
C232 C233 H233 119.9 . .
C232 C233 C234 120.2(3) . .
C234 C233 H233 119.9 . .
C235 C234 C233 119.2(3) . .
C235 C234 H234 120.4 . .
C233 C234 H234 120.4 . .
C124 C123 H123 119.3 . .
C124 C123 C122 121.5(4) . .
C122 C123 H123 119.3 . .
C126 C125 H125 120.1 . .
C124 C125 C126 119.9(4) . .
C124 C125 H125 120.1 . .
C216 C215 H215 120.1 . .
C214 C215 C216 119.9(4) . .
C214 C215 H215 120.1 . .
C136 C135 H135 119.9 . .
C134 C135 C136 120.3(4) . .
C134 C135 H135 119.9 . .
C12 C13 H13 120.0 . .
C14 C13 C12 120.0(4) . .
C14 C13 H13 120.0 . .
C112 C113 H113 119.4 . .
C114 C113 C112 121.2(4) . .
C114 C113 H113 119.4 . .
C213 C214 C215 120.4(4) . .
C213 C214 H214 119.8 . .
C215 C214 H214 119.8 . .
C223 C224 H224 120.3 . .
C225 C224 H224 120.3 . .
C225 C224 C223 119.4(4) . .
C116 C115 H115 120.1 . .
C114 C115 C116 119.8(4) . .
C114 C115 H115 120.1 . .
C11 C10 H10 120.0 . .
C9 C10 C11 120.1(4) . .
C9 C10 H10 120.0 . .
C222 C223 C224 119.7(4) . .
C222 C223 H223 120.2 . .
C224 C223 H223 120.2 . .
C123 C124 H124 120.3 . .
C125 C124 C123 119.4(4) . .
C125 C124 H124 120.3 . .
C226 C225 H225 119.5 . .
C224 C225 C226 120.9(4) . .
C224 C225 H225 119.5 . .
C121 C122 C123 120.1(4) . .
C121 C122 H122 119.9 . .
C123 C122 H122 119.9 . .
C15 C14 H14 120.4 . .
C13 C14 C15 119.2(3) . .
C13 C14 H14 120.4 . .
F3 P3 F6 87.1(7) . .
F3 P3 F7 82.2(7) . .
F3 P3 F8 76.8(7) . .
F4 P3 F3 94.3(7) . .
F4 P3 F6 178.2(9) . .
F4 P3 F7 81.7(8) . .
F4 P3 F8 71.8(8) . .
F5 P3 F3 164.8(9) . .
F5 P3 F4 88.2(7) . .
F5 P3 F6 90.8(8) . .
F5 P3 F7 113.1(9) . .
F5 P3 F8 89.7(8) . .
F6 P3 F7 97.3(9) . .
F6 P3 F8 109.7(10) . .
F7 P3 F8 144.6(8) . .
F1 P4 F1 180.0 . 2_755
F1 P4 F2 88.6(4) . 2_755
F1 P4 F2 88.6(4) 2_755 .
F1 P4 F2 91.4(4) . .
F1 P4 F2 91.4(4) 2_755 2_755
F2 P4 F2 180.0 . 2_755
F11 P4 F1 95.8(5) 2_755 .
F11 P4 F1 84.2(5) 2_755 2_755
F11 P4 F1 84.2(5) . .
F11 P4 F1 95.8(5) . 2_755
F11 P4 F2 87.2(3) . 2_755
F11 P4 F2 92.8(3) . .
F11 P4 F2 92.8(3) 2_755 2_755
F11 P4 F2 87.2(3) 2_755 .
F11 P4 F11 180.0 . 2_755

loop_
_geom_bond_atom_site_label_1
_geom_bond_atom_site_label_2
_geom_bond_distance
_geom_bond_site_symmetry_2
Ru1 P1 2.3885(7) .
Ru1 P2 2.4128(7) .
Ru1 O4 2.1564(18) .
Ru1 N2 2.038(2) .
Ru1 N4 2.045(2) .
Ru1 N3 2.130(2) .
Ru1 C4 2.573(3) .
P1 C131 1.842(3) .
P1 C111 1.831(3) .
P1 C121 1.829(3) .
P2 C221 1.835(3) .
P2 C231 1.832(3) .
P2 C211 1.827(3) .
O2 C2 1.245(3) .
O4 C4 1.279(3) .
N2 C7 1.338(4) .
N2 C11 1.358(4) .
N4 C12 1.360(4) .
N4 C16 1.346(4) .
N3 C2 1.351(3) .
N3 C4 1.359(3) .
N1 H1 0.8600 .
N1 C2 1.376(4) .
N1 C6 1.353(4) .
C4 C5 1.422(4) .
C221 C226 1.386(4) .
C221 C222 1.393(4) .
C7 H7 0.9300 .
C7 C8 1.384(4) .
C131 C132 1.389(4) .
C131 C136 1.400(5) .
C111 C112 1.388(4) .
C111 C116 1.369(5) .
C121 C126 1.390(4) .
C121 C122 1.376(5) .
C5 C6 1.346(4) .
C5 C51 1.505(4) .
C231 C232 1.396(4) .
C231 C236 1.386(4) .
C132 H132 0.9300 .
C132 C133 1.396(5) .
C11 C12 1.452(5) .
C11 C10 1.397(4) .
C6 H6 0.9300 .
C211 C212 1.381(5) .
C211 C216 1.401(5) .
C12 C13 1.394(5) .
C112 H112 0.9300 .
C112 C113 1.400(5) .
C232 H232 0.9300 .
C232 C233 1.380(5) .
C212 H212 0.9300 .
C212 C213 1.389(5) .
C136 H136 0.9300 .
C136 C135 1.380(5) .
C236 H236 0.9300 .
C236 C235 1.385(5) .
C133 H133 0.9300 .
C133 C134 1.370(6) .
C213 H213 0.9300 .
C213 C214 1.363(7) .
C226 H226 0.9300 .
C226 C225 1.391(5) .
C134 H134 0.9300 .
C134 C135 1.380(6) .
C126 H126 0.9300 .
C126 C125 1.389(5) .
C16 H16 0.9300 .
C16 C15 1.385(5) .
C222 H222 0.9300 .
C222 C223 1.381(5) .
C116 H116 0.9300 .
C116 C115 1.396(5) .
C15 H15 0.9300 .
C15 C14 1.367(6) .
C9 H9 0.9300 .
C9 C8 1.382(6) .
C9 C10 1.349(6) .
C114 H114 0.9300 .
C114 C113 1.359(6) .
C114 C115 1.375(6) .
C51 H51A 0.9600 .
C51 H51B 0.9600 .
C51 H51C 0.9600 .
C216 H216 0.9300 .
C216 C215 1.380(5) .
C235 H235 0.9300 .
C235 C234 1.377(5) .
C8 H8 0.9300 .
C233 H233 0.9300 .
C233 C234 1.397(6) .
C234 H234 0.9300 .
C123 H123 0.9300 .
C123 C124 1.362(7) .
C123 C122 1.384(6) .
C125 H125 0.9300 .
C125 C124 1.358(6) .
C215 H215 0.9300 .
C215 C214 1.365(7) .
C135 H135 0.9300 .
C13 H13 0.9300 .
C13 C14 1.362(6) .
C113 H113 0.9300 .
C214 H214 0.9300 .
C224 H224 0.9300 .
C224 C223 1.387(6) .
C224 C225 1.373(6) .
C115 H115 0.9300 .
C10 H10 0.9300 .
C223 H223 0.9300 .
C124 H124 0.9300 .
C225 H225 0.9300 .
C122 H122 0.9300 .
C14 H14 0.9300 .
P3 F3 1.491(10) .
P3 F4 1.480(9) .
P3 F5 1.465(11) .
P3 F6 1.498(9) .
P3 F7 1.582(11) .
P3 F8 1.648(11) .
P4 F1 1.519(8) 2_755
P4 F1 1.519(8) .
P4 F2 1.520(4) 2_755
P4 F2 1.520(4) .
P4 F11 1.481(5) 2_755
P4 F11 1.481(5) .
